data_4505682
loop_
_publ_author_name
'Crihfield, April'
'Hartwell, Joshua'
'Phelps, Dustin'
'Walsh, Rosa Bailey'
'Harris, Jeffery L.'
'Payne, John F.'
'Pennington, William T.'
'Hanks, Timothy W.'

_publ_section_title
;
 Crystal Engineering through Halogen Bonding. 2. Complexes of
 Diacetylene-Linked Heterocycles with Organic Iodides
;
_journal_issue 3
_journal_name_full 'Crystal Growth &amp; Design'
_journal_page_first 313
_journal_paper_doi 10.1021/cg0340042
_journal_volume 3
_journal_year 2003
_chemical_formula_sum 'C24 H12 I4 N2'
_chemical_formula_weight 835.96
_chemical_name_systematic
; 
 ? 
;
_space_group_IT_number 2
_symmetry_space_group_name_Hall '-P 1'
_symmetry_space_group_name_H-M 'P -1'
_atom_sites_solution_hydrogens geom
_atom_sites_solution_primary direct
_atom_sites_solution_secondary difmap
_audit_creation_method SHELXL-97
_cell_angle_alpha 95.699(5)
_cell_angle_beta 108.631(5)
_cell_angle_gamma 91.813(6)
_cell_formula_units_Z 1
_cell_length_a 7.1360(5)
_cell_length_b 8.9258(7)
_cell_length_c 10.2314(7)
_cell_measurement_temperature 293(2)
_cell_volume 613.09(8)
_computing_structure_refinement 'SHELXL-97 (Sheldrick, 1997)'
_computing_structure_solution 'SHELXS-97 (Sheldrick, 1990)'
_diffrn_ambient_temperature 293(2)
_diffrn_measured_fraction_theta_full 0.998
_diffrn_measured_fraction_theta_max 0.998
_diffrn_radiation_monochromator graphite
_diffrn_radiation_source 'fine-focus sealed tube'
_diffrn_radiation_type MoK\a
_diffrn_radiation_wavelength 0.71073
_diffrn_reflns_av_R_equivalents 0.0146
_diffrn_reflns_av_sigmaI/netI 0.0225
_diffrn_reflns_limit_h_max 9
_diffrn_reflns_limit_h_min 0
_diffrn_reflns_limit_k_max 11
_diffrn_reflns_limit_k_min -11
_diffrn_reflns_limit_l_max 12
_diffrn_reflns_limit_l_min -13
_diffrn_reflns_number 3067
_diffrn_reflns_theta_full 27.57
_diffrn_reflns_theta_max 27.57
_diffrn_reflns_theta_min 2.11
_exptl_absorpt_coefficient_mu 5.096
_exptl_crystal_density_diffrn 2.264
_exptl_crystal_density_method 'not measured'
_exptl_crystal_F_000 382
_refine_diff_density_max 0.751
_refine_diff_density_min -0.895
_refine_diff_density_rms 0.106
_refine_ls_extinction_coef 0.0234(9)
_refine_ls_extinction_expression Fc^*^=kFc[1+0.001xFc^2^\l^3^/sin(2\q)]^-1/4^
_refine_ls_extinction_method SHELXL
_refine_ls_goodness_of_fit_ref 1.006
_refine_ls_hydrogen_treatment mixed
_refine_ls_matrix_type full
_refine_ls_number_parameters 139
_refine_ls_number_reflns 2843
_refine_ls_number_restraints 0
_refine_ls_restrained_S_all 1.006
_refine_ls_R_factor_all 0.0311
_refine_ls_R_factor_gt 0.0246
_refine_ls_shift/su_max 0.000
_refine_ls_shift/su_mean 0.000
_refine_ls_structure_factor_coef Fsqd
_refine_ls_weighting_details 'calc w=1/[\s^2^(Fo^2^)+(0.0390P)^2^+0.0000P] where P=(Fo^2^+2Fc^2^)/3'
_refine_ls_weighting_scheme calc
_refine_ls_wR_factor_gt 0.0609
_refine_ls_wR_factor_ref 0.0622
_reflns_number_gt 2399
_reflns_number_total 2843
_reflns_threshold_expression >2sigma(I)
_cod_data_source_file cg0340042si20030204_083047.cif
_cod_data_source_block 1.TIE
_cod_database_code 4505682

loop_
_symmetry_equiv_pos_as_xyz
'x, y, z'
'-x, -y, -z'

loop_
_atom_site_label
_atom_site_type_symbol
_atom_site_fract_x
_atom_site_fract_y
_atom_site_fract_z
_atom_site_U_iso_or_equiv
_atom_site_adp_type
_atom_site_occupancy
_atom_site_symmetry_multiplicity
_atom_site_calc_flag
_atom_site_refinement_flags
I1 I 0.08091(3) 0.20636(2) 0.20493(2) 0.03810(9) Uani 1 1 d .
I2 I -0.31731(4) 0.12290(3) -0.10601(3) 0.05860(11) Uani 1 1 d .
N1 N 0.2112(4) 0.4142(3) 0.4560(3) 0.0357(6) Uani 1 1 d .
C1 C -0.0412(5) 0.0601(4) 0.0186(3) 0.0384(7) Uani 1 1 d .
C2 C 0.2654(5) 0.5515(4) 0.4422(3) 0.0364(7) Uani 1 1 d .
H2AA H 0.2589 0.5736 0.3540 0.044 Uiso 1 1 calc R
C3 C 0.3338(5) 0.6692(3) 0.5541(3) 0.0343(7) Uani 1 1 d .
C4 C 0.3412(5) 0.6377(4) 0.6837(3) 0.0368(7) Uani 1 1 d .
H4AA H 0.3852 0.7123 0.7589 0.044 Uiso 1 1 calc R
C5 C 0.2817(5) 0.4912(4) 0.7026(3) 0.0344(7) Uani 1 1 d .
C6 C 0.2791(6) 0.4524(4) 0.8327(4) 0.0493(9) Uani 1 1 d .
H6AA H 0.3179 0.5248 0.9099 0.059 Uiso 1 1 calc R
C7 C 0.2202(7) 0.3097(5) 0.8454(4) 0.0583(11) Uani 1 1 d .
H7AA H 0.2182 0.2851 0.9311 0.070 Uiso 1 1 calc R
C8 C 0.1627(7) 0.2000(5) 0.7305(5) 0.0568(10) Uani 1 1 d .
H8AA H 0.1252 0.1024 0.7411 0.068 Uiso 1 1 calc R
C9 C 0.1607(6) 0.2338(4) 0.6023(4) 0.0456(8) Uani 1 1 d .
H9AA H 0.1207 0.1596 0.5265 0.055 Uiso 1 1 calc R
C10 C 0.2194(4) 0.3814(3) 0.5852(3) 0.0324(6) Uani 1 1 d .
C11 C 0.3998(5) 0.8137(4) 0.5298(4) 0.0381(7) Uani 1 1 d .
C12 C 0.4626(5) 0.9319(4) 0.5105(3) 0.0379(7) Uani 1 1 d .

loop_
_atom_site_aniso_label
_atom_site_aniso_U_11
_atom_site_aniso_U_22
_atom_site_aniso_U_33
_atom_site_aniso_U_23
_atom_site_aniso_U_13
_atom_site_aniso_U_12
I1 0.04614(14) 0.03368(13) 0.03177(12) -0.00668(8) 0.01259(9) -0.00391(9)
I2 0.05124(17) 0.06199(19) 0.04837(16) -0.00933(13) -0.00027(12) 0.01739(13)
N1 0.0408(15) 0.0279(13) 0.0364(14) -0.0040(11) 0.0127(11) -0.0032(11)
C1 0.0432(18) 0.0391(17) 0.0298(15) -0.0034(13) 0.0104(13) -0.0049(14)
C2 0.0435(18) 0.0339(16) 0.0324(15) 0.0041(13) 0.0132(13) -0.0005(14)
C3 0.0331(16) 0.0265(15) 0.0413(17) -0.0004(13) 0.0109(13) -0.0018(12)
C4 0.0384(17) 0.0309(16) 0.0391(17) -0.0036(13) 0.0124(14) -0.0011(13)
C5 0.0330(16) 0.0338(16) 0.0355(16) 0.0020(13) 0.0107(13) 0.0004(13)
C6 0.058(2) 0.051(2) 0.0420(19) 0.0055(17) 0.0208(18) 0.0031(18)
C7 0.070(3) 0.065(3) 0.051(2) 0.022(2) 0.030(2) 0.003(2)
C8 0.065(3) 0.042(2) 0.075(3) 0.021(2) 0.033(2) 0.0003(18)
C9 0.050(2) 0.0294(17) 0.058(2) 0.0034(15) 0.0198(18) -0.0028(15)
C10 0.0297(15) 0.0282(15) 0.0401(16) 0.0018(13) 0.0130(13) 0.0005(12)
C11 0.0366(17) 0.0321(16) 0.0430(18) 0.0019(14) 0.0104(14) -0.0016(13)
C12 0.0401(18) 0.0326(17) 0.0367(16) 0.0019(13) 0.0074(14) -0.0015(14)

loop_
_atom_type_symbol
_atom_type_description
_atom_type_scat_dispersion_real
_atom_type_scat_dispersion_imag
_atom_type_scat_source
C C 0.0033 0.0016 'International Tables Vol C Tables 4.2.6.8 and 6.1.1.4'
H H 0.0000 0.0000 'International Tables Vol C Tables 4.2.6.8 and 6.1.1.4'
N N 0.0061 0.0033 'International Tables Vol C Tables 4.2.6.8 and 6.1.1.4'
I I -0.4742 1.8119 'International Tables Vol C Tables 4.2.6.8 and 6.1.1.4'

loop_
_geom_angle_atom_site_label_1
_geom_angle_atom_site_label_2
_geom_angle_atom_site_label_3
_geom_angle
_geom_angle_site_symmetry_1
_geom_angle_site_symmetry_3
C1 I1 N1 174.75(11) . .
C2 N1 C10 118.3(3) . .
C2 N1 I1 115.9(2) . .
C10 N1 I1 125.80(19) . .
C1 C1 I2 121.9(3) 2 .
C1 C1 I1 125.2(4) 2 .
I2 C1 I1 112.94(16) . .
N1 C2 C3 123.9(3) . .
C4 C3 C2 118.2(3) . .
C4 C3 C11 122.0(3) . .
C2 C3 C11 119.7(3) . .
C3 C4 C5 119.6(3) . .
C4 C5 C6 122.5(3) . .
C4 C5 C10 117.9(3) . .
C6 C5 C10 119.6(3) . .
C7 C6 C5 120.2(4) . .
C6 C7 C8 120.4(4) . .
C9 C8 C7 121.1(4) . .
C8 C9 C10 119.9(4) . .
N1 C10 C5 122.1(3) . .
N1 C10 C9 119.2(3) . .
C5 C10 C9 118.7(3) . .
C12 C11 C3 177.2(4) . .
C11 C12 C12 179.3(5) . 2_676

loop_
_geom_bond_atom_site_label_1
_geom_bond_atom_site_label_2
_geom_bond_distance
_geom_bond_site_symmetry_2
I1 C1 2.115(3) .
I1 N1 2.884(3) .
I2 C1 2.104(4) .
N1 C2 1.309(4) .
N1 C10 1.366(4) .
C1 C1 1.319(7) 2
C2 C3 1.423(4) .
C3 C4 1.367(5) .
C3 C11 1.431(4) .
C4 C5 1.413(4) .
C5 C6 1.413(5) .
C5 C10 1.414(4) .
C6 C7 1.360(5) .
C7 C8 1.395(6) .
C8 C9 1.371(6) .
C9 C10 1.414(4) .
C11 C12 1.192(5) .
C12 C12 1.375(6) 2_676

loop_
_geom_torsion_atom_site_label_1
_geom_torsion_atom_site_label_2
_geom_torsion_atom_site_label_3
_geom_torsion_atom_site_label_4
_geom_torsion
_geom_torsion_site_symmetry_4
C1 I1 N1 C2 -91.1(12) .
C1 I1 N1 C10 88.5(12) .
N1 I1 C1 C1 -158.1(9) 2
N1 I1 C1 I2 21.1(13) .
C10 N1 C2 C3 0.4(5) .
I1 N1 C2 C3 -180.0(3) .
N1 C2 C3 C4 -0.8(5) .
N1 C2 C3 C11 176.7(3) .
C2 C3 C4 C5 0.0(5) .
C11 C3 C4 C5 -177.4(3) .
C3 C4 C5 C6 -177.8(3) .
C3 C4 C5 C10 1.1(5) .
C4 C5 C6 C7 179.9(4) .
C10 C5 C6 C7 1.1(5) .
C5 C6 C7 C8 0.4(6) .
C6 C7 C8 C9 -1.2(7) .
C7 C8 C9 C10 0.6(6) .
C2 N1 C10 C5 0.8(5) .
I1 N1 C10 C5 -178.7(2) .
C2 N1 C10 C9 179.8(3) .
I1 N1 C10 C9 0.2(4) .
C4 C5 C10 N1 -1.6(5) .
C6 C5 C10 N1 177.3(3) .
C4 C5 C10 C9 179.5(3) .
C6 C5 C10 C9 -1.6(5) .
C8 C9 C10 N1 -178.2(4) .
C8 C9 C10 C5 0.8(5) .
C4 C3 C11 C12 89(8) .
C2 C3 C11 C12 -88(8) .
C3 C11 C12 C12 -33(48) 2_676
